data_7202698
loop_
_publ_author_name
'Ho, Soo Yei'
'Tiekink, Edward R. T.'

_publ_section_title
;
 Supramolecular aggregation patterns in the crystal structures of the
 dinuclear phosphinegold(i) thiolates,
 [(Ph2P(CH2)4PPh2){AuSC(OR)?NC6H4Y-4}2] for R = Me, Et or iPr and Y =
 H, NO2 or Me: the influence on intermolecular interactions exerted by
 R and Y
;
_journal_issue 5
_journal_name_full CrystEngComm
_journal_page_first 368
_journal_paper_doi 10.1039/b700295e
_journal_volume 9
_journal_year 2007
_chemical_formula_sum 'C50 H56 Au2 N2 O2 P2 S2'
_chemical_formula_weight 1236.96
_space_group_IT_number 14
_symmetry_cell_setting monoclinic
_symmetry_space_group_name_Hall '-P 2ybc'
_symmetry_space_group_name_H-M 'P 1 21/c 1'
_atom_sites_solution_hydrogens geom
_atom_sites_solution_primary direct
_atom_sites_solution_secondary difmap
_audit_creation_method SHELXL-97
_cell_angle_alpha 90
_cell_angle_beta 95.074(3)
_cell_angle_gamma 90
_cell_formula_units_Z 2
_cell_length_a 9.3315(11)
_cell_length_b 10.3035(12)
_cell_length_c 24.665(3)
_cell_measurement_reflns_used 827
_cell_measurement_temperature 223(2)
_cell_measurement_theta_max 25.5
_cell_measurement_theta_min 2.2
_cell_volume 2362.2(5)
_computing_cell_refinement 'SAINT (Bruker, 2000)'
_computing_data_collection 'SMART (Bruker, 2000)'
_computing_data_reduction 'SHELXTL (Bruker, 2000)'
_computing_molecular_graphics 'ORTEPII (Johnson, 1976)'
_computing_publication_material 'Bruker SHEXLTL (Bruker, 2000)'
_computing_structure_refinement 'SHELXL-97 (Sheldrick, 1997)'
_computing_structure_solution 'PATTY in DIRDIF92 (Beurskens et al., 1992)'
_diffrn_ambient_temperature 223(2)
_diffrn_measured_fraction_theta_full 0.996
_diffrn_measured_fraction_theta_max 0.996
_diffrn_measurement_device_type 'Bruker AXS SMART CCD'
_diffrn_measurement_method '\w scans'
_diffrn_radiation_monochromator graphite
_diffrn_radiation_source 'fine-focus sealed tube'
_diffrn_radiation_type MoK\a
_diffrn_radiation_wavelength 0.71069
_diffrn_reflns_av_R_equivalents 0.039
_diffrn_reflns_av_sigmaI/netI 0.048
_diffrn_reflns_limit_h_max 13
_diffrn_reflns_limit_h_min -13
_diffrn_reflns_limit_k_max 8
_diffrn_reflns_limit_k_min -14
_diffrn_reflns_limit_l_max 31
_diffrn_reflns_limit_l_min -34
_diffrn_reflns_number 19232
_diffrn_reflns_theta_full 30.0
_diffrn_reflns_theta_max 30.0
_diffrn_reflns_theta_min 1.7
_diffrn_standards_decay_% 0
_diffrn_standards_number 0
_exptl_absorpt_coefficient_mu 6.401
_exptl_absorpt_correction_T_max 1
_exptl_absorpt_correction_T_min 0.567
_exptl_absorpt_correction_type multi-scan
_exptl_absorpt_process_details '(SADABS, Bruker, 2000 & Blessing, 1995)'
_exptl_crystal_colour colourless
_exptl_crystal_density_diffrn 1.739
_exptl_crystal_density_method 'not measured'
_exptl_crystal_description block
_exptl_crystal_F_000 1212
_exptl_crystal_size_max 0.23
_exptl_crystal_size_mid 0.18
_exptl_crystal_size_min 0.10
_refine_diff_density_max 1.83
_refine_diff_density_min -0.49
_refine_diff_density_rms 0.134
_refine_ls_extinction_method none
_refine_ls_goodness_of_fit_ref 1.03
_refine_ls_hydrogen_treatment constr
_refine_ls_matrix_type full
_refine_ls_number_parameters 272
_refine_ls_number_reflns 6866
_refine_ls_number_restraints 0
_refine_ls_restrained_S_all 1.03
_refine_ls_R_factor_all 0.054
_refine_ls_R_factor_gt 0.039
_refine_ls_shift/su_max <0.001
_refine_ls_shift/su_mean 0.000
_refine_ls_structure_factor_coef Fsqd
_refine_ls_weighting_details 'calc w=1/[\s^2^(Fo^2^)+(0.0434P)^2^+0.1579P] where P=(Fo^2^+2Fc^2^)/3'
_refine_ls_weighting_scheme calc
_refine_ls_wR_factor_gt 0.087
_refine_ls_wR_factor_ref 0.092
_reflns_number_gt 5455
_reflns_number_total 6866
_reflns_threshold_expression I>2\s(I)
_cod_data_source_file b700295e.txt
_cod_data_source_block dppb[Au(SC(OiPr)=NC6H4Me-p)]2
_cod_original_sg_symbol_H-M P21/c
_cod_database_code 7202698

loop_
_symmetry_equiv_pos_as_xyz
'x, y, z'
'-x, y+1/2, -z+1/2'
'-x, -y, -z'
'x, -y-1/2, z-1/2'

loop_
_atom_site_label
_atom_site_type_symbol
_atom_site_fract_x
_atom_site_fract_y
_atom_site_fract_z
_atom_site_U_iso_or_equiv
_atom_site_adp_type
_atom_site_occupancy
_atom_site_symmetry_multiplicity
_atom_site_calc_flag
_atom_site_refinement_flags
_atom_site_disorder_assembly
_atom_site_disorder_group
Au Au 0.074293(17) 0.120438(15) 0.058574(7) 0.03338(6) Uani 1 1 d . . .
S1 S -0.12900(13) 0.02015(13) 0.08579(5) 0.0423(3) Uani 1 1 d . . .
P1 P 0.26205(12) 0.24034(11) 0.03532(4) 0.0307(2) Uani 1 1 d . . .
O1 O 0.0007(4) 0.1032(4) 0.17780(14) 0.0538(10) Uani 1 1 d . . .
N1 N -0.2272(5) 0.0325(5) 0.18668(17) 0.0526(11) Uani 1 1 d . . .
C1 C -0.1262(5) 0.0517(5) 0.1563(2) 0.0449(11) Uani 1 1 d . . .
C2 C -0.3568(5) -0.0302(5) 0.16760(18) 0.0445(11) Uani 1 1 d . . .
C3 C -0.4872(5) 0.0346(6) 0.1707(2) 0.0478(12) Uani 1 1 d . . .
H3 H -0.4877 0.1208 0.1832 0.057 Uiso 1 1 calc R . .
C4 C -0.6139(6) -0.0270(6) 0.1557(2) 0.0513(13) Uani 1 1 d . . .
H4 H -0.7001 0.0198 0.1567 0.062 Uiso 1 1 calc R . .
C5 C -0.6213(6) -0.1547(6) 0.1392(2) 0.0543(14) Uani 1 1 d . . .
C6 C -0.4912(6) -0.2201(6) 0.1384(2) 0.0569(14) Uani 1 1 d . . .
H6 H -0.4918 -0.3084 0.1288 0.068 Uiso 1 1 calc R . .
C7 C -0.3623(6) -0.1594(6) 0.1512(2) 0.0528(13) Uani 1 1 d . . .
H7 H -0.2762 -0.2056 0.1488 0.063 Uiso 1 1 calc R . .
C5' C -0.7617(6) -0.2194(7) 0.1219(3) 0.0700(18) Uani 1 1 d . . .
H5'1 H -0.7646 -0.2422 0.0836 0.105 Uiso 1 1 calc R . .
H5'2 H -0.8402 -0.1605 0.1275 0.105 Uiso 1 1 calc R . .
H5'3 H -0.7712 -0.2973 0.1433 0.105 Uiso 1 1 calc R . .
C8 C 0.0118(7) 0.1360(6) 0.2360(2) 0.0610(16) Uani 1 1 d . . .
H8 H -0.0507 0.0770 0.2551 0.073 Uiso 1 1 calc R . .
C8A C -0.0363(8) 0.2699(7) 0.2422(3) 0.084(2) Uani 1 1 d . . .
H8A1 H -0.1370 0.2770 0.2289 0.126 Uiso 1 1 calc R . .
H8A2 H 0.0204 0.3273 0.2214 0.126 Uiso 1 1 calc R . .
H8A3 H -0.0241 0.2941 0.2803 0.126 Uiso 1 1 calc R . .
C8B C 0.1660(8) 0.1138(7) 0.2569(3) 0.082(2) Uani 1 1 d . . .
H8B1 H 0.1904 0.0232 0.2521 0.124 Uiso 1 1 calc R . .
H8B2 H 0.1792 0.1360 0.2952 0.124 Uiso 1 1 calc R . .
H8B3 H 0.2280 0.1678 0.2367 0.124 Uiso 1 1 calc R . .
C9 C 0.3948(5) 0.1619(4) -0.00348(17) 0.0330(9) Uani 1 1 d . . .
H9A H 0.3519 0.1483 -0.0408 0.040 Uiso 1 1 calc R . .
H9B H 0.4765 0.2210 -0.0053 0.040 Uiso 1 1 calc R . .
C10 C 0.4507(5) 0.0334(4) 0.01893(16) 0.0348(9) Uani 1 1 d . . .
H10A H 0.3691 -0.0237 0.0243 0.042 Uiso 1 1 calc R . .
H10B H 0.5039 0.0475 0.0545 0.042 Uiso 1 1 calc R . .
C11 C 0.2028(5) 0.3779(4) -0.00782(18) 0.0346(9) Uani 1 1 d . . .
C12 C 0.1219(5) 0.3523(5) -0.05634(19) 0.0429(11) Uani 1 1 d . . .
H12 H 0.0972 0.2662 -0.0657 0.052 Uiso 1 1 calc R . .
C13 C 0.0766(5) 0.4526(5) -0.0915(2) 0.0455(12) Uani 1 1 d . . .
H13 H 0.0242 0.4342 -0.1249 0.055 Uiso 1 1 calc R . .
C14 C 0.1084(6) 0.5775(5) -0.0773(2) 0.0491(12) Uani 1 1 d . . .
H14 H 0.0780 0.6456 -0.1009 0.059 Uiso 1 1 calc R . .
C15 C 0.1851(6) 0.6042(5) -0.0284(2) 0.0491(13) Uani 1 1 d . . .
H15 H 0.2049 0.6908 -0.0184 0.059 Uiso 1 1 calc R . .
C16 C 0.2333(5) 0.5055(5) 0.00591(19) 0.0420(11) Uani 1 1 d . . .
H16 H 0.2872 0.5248 0.0389 0.050 Uiso 1 1 calc R . .
C17 C 0.3563(5) 0.3124(5) 0.09565(17) 0.0353(9) Uani 1 1 d . . .
C18 C 0.5002(6) 0.3447(6) 0.0984(2) 0.0575(15) Uani 1 1 d . . .
H18 H 0.5534 0.3266 0.0686 0.069 Uiso 1 1 calc R . .
C19 C 0.5668(7) 0.4030(7) 0.1440(3) 0.0692(19) Uani 1 1 d . . .
H19 H 0.6646 0.4254 0.1451 0.083 Uiso 1 1 calc R . .
C20 C 0.4906(6) 0.4286(6) 0.1880(2) 0.0598(15) Uani 1 1 d . . .
H20 H 0.5370 0.4663 0.2196 0.072 Uiso 1 1 calc R . .
C21 C 0.3462(6) 0.3989(5) 0.1859(2) 0.0536(14) Uani 1 1 d . . .
H21 H 0.2929 0.4194 0.2154 0.064 Uiso 1 1 calc R . .
C22 C 0.2804(6) 0.3388(5) 0.14030(19) 0.0460(12) Uani 1 1 d . . .
H22 H 0.1828 0.3155 0.1394 0.055 Uiso 1 1 calc R . .

loop_
_atom_site_aniso_label
_atom_site_aniso_U_11
_atom_site_aniso_U_22
_atom_site_aniso_U_33
_atom_site_aniso_U_23
_atom_site_aniso_U_13
_atom_site_aniso_U_12
Au 0.03198(9) 0.03436(10) 0.03445(10) -0.00062(7) 0.00656(6) -0.00073(7)
S1 0.0419(6) 0.0509(7) 0.0349(6) -0.0042(5) 0.0082(5) -0.0155(5)
P1 0.0293(5) 0.0332(5) 0.0304(5) -0.0023(4) 0.0070(4) 0.0002(4)
O1 0.047(2) 0.075(3) 0.0387(19) -0.0032(17) 0.0025(16) -0.0106(18)
N1 0.045(2) 0.071(3) 0.042(2) -0.002(2) 0.0099(18) -0.010(2)
C1 0.036(3) 0.053(3) 0.046(3) 0.004(2) 0.005(2) -0.003(2)
C2 0.043(3) 0.060(3) 0.031(2) 0.003(2) 0.0097(19) -0.007(2)
C3 0.045(3) 0.057(3) 0.042(3) 0.001(2) 0.009(2) -0.001(2)
C4 0.047(3) 0.064(4) 0.043(3) 0.002(3) 0.005(2) 0.007(3)
C5 0.049(3) 0.067(4) 0.048(3) 0.003(3) 0.012(2) -0.010(3)
C6 0.062(4) 0.046(3) 0.066(4) 0.004(3) 0.020(3) -0.001(3)
C7 0.052(3) 0.059(3) 0.048(3) 0.008(3) 0.010(2) 0.003(3)
C5' 0.057(4) 0.077(4) 0.077(4) -0.010(4) 0.007(3) -0.028(3)
C8 0.060(4) 0.084(5) 0.039(3) -0.006(3) 0.002(2) -0.015(3)
C8A 0.091(5) 0.088(5) 0.075(5) -0.023(4) 0.017(4) -0.008(4)
C8B 0.068(4) 0.123(7) 0.054(4) 0.000(4) -0.005(3) -0.032(4)
C9 0.035(2) 0.035(2) 0.030(2) -0.0023(17) 0.0073(17) 0.0011(18)
C10 0.033(2) 0.044(2) 0.027(2) -0.0034(18) 0.0078(16) 0.0082(19)
C11 0.031(2) 0.036(2) 0.038(2) 0.0031(19) 0.0088(17) 0.0013(18)
C12 0.042(3) 0.046(3) 0.041(3) -0.001(2) 0.003(2) -0.001(2)
C13 0.046(3) 0.051(3) 0.040(3) 0.003(2) 0.005(2) 0.012(2)
C14 0.049(3) 0.046(3) 0.055(3) 0.012(2) 0.015(2) 0.012(2)
C15 0.052(3) 0.036(3) 0.061(3) 0.002(2) 0.015(3) 0.003(2)
C16 0.044(3) 0.042(3) 0.041(3) -0.005(2) 0.008(2) -0.003(2)
C17 0.035(2) 0.042(2) 0.030(2) -0.0045(18) 0.0097(17) -0.0022(19)
C18 0.046(3) 0.081(4) 0.048(3) -0.023(3) 0.014(2) -0.016(3)
C19 0.046(3) 0.104(5) 0.058(4) -0.031(3) 0.008(3) -0.021(3)
C20 0.060(4) 0.077(4) 0.042(3) -0.019(3) 0.003(3) -0.013(3)
C21 0.054(3) 0.065(4) 0.043(3) -0.020(2) 0.014(2) -0.006(3)
C22 0.040(3) 0.062(3) 0.037(2) -0.008(2) 0.010(2) -0.002(2)

loop_
_atom_type_symbol
_atom_type_description
_atom_type_scat_dispersion_real
_atom_type_scat_dispersion_imag
_atom_type_scat_source
C C 0.0033 0.0016 'International Tables Vol C Tables 4.2.6.8 and 6.1.1.4'
H H 0.0000 0.0000 'International Tables Vol C Tables 4.2.6.8 and 6.1.1.4'
Au Au -2.0133 8.8022 'International Tables Vol C Tables 4.2.6.8 and 6.1.1.4'
N N 0.0061 0.0033 'International Tables Vol C Tables 4.2.6.8 and 6.1.1.4'
O O 0.0106 0.0060 'International Tables Vol C Tables 4.2.6.8 and 6.1.1.4'
P P 0.1023 0.0942 'International Tables Vol C Tables 4.2.6.8 and 6.1.1.4'
S S 0.1246 0.1234 'International Tables Vol C Tables 4.2.6.8 and 6.1.1.4'

loop_
_geom_angle_atom_site_label_1
_geom_angle_atom_site_label_2
_geom_angle_atom_site_label_3
_geom_angle
_geom_angle_site_symmetry_1
_geom_angle_site_symmetry_3
_geom_angle_publ_flag
P1 Au S1 173.31(4) . . ?
C1 S1 Au 105.24(17) . . ?
C17 P1 C11 105.0(2) . . ?
C17 P1 C9 108.0(2) . . ?
C11 P1 C9 102.9(2) . . ?
C17 P1 Au 110.20(14) . . ?
C11 P1 Au 111.73(15) . . ?
C9 P1 Au 118.03(15) . . ?
C1 O1 C8 117.0(4) . . ?
C1 N1 C2 122.2(4) . . ?
N1 C1 O1 119.8(5) . . ?
N1 C1 S1 127.2(4) . . ?
O1 C1 S1 113.0(3) . . ?
C3 C2 C7 117.7(5) . . ?
C3 C2 N1 119.2(5) . . ?
C7 C2 N1 122.8(5) . . ?
C2 C3 C4 120.1(5) . . ?
C2 C3 H3 120.0 . . ?
C4 C3 H3 120.0 . . ?
C3 C4 C5 123.0(5) . . ?
C3 C4 H4 118.5 . . ?
C5 C4 H4 118.5 . . ?
C6 C5 C4 116.5(5) . . ?
C6 C5 C5' 121.5(6) . . ?
C4 C5 C5' 121.9(6) . . ?
C5 C6 C7 121.7(6) . . ?
C5 C6 H6 119.1 . . ?
C7 C6 H6 119.1 . . ?
C2 C7 C6 120.9(5) . . ?
C2 C7 H7 119.5 . . ?
C6 C7 H7 119.5 . . ?
C5 C5' H5'1 109.5 . . ?
C5 C5' H5'2 109.5 . . ?
H5'1 C5' H5'2 109.5 . . ?
C5 C5' H5'3 109.5 . . ?
H5'1 C5' H5'3 109.5 . . ?
H5'2 C5' H5'3 109.5 . . ?
O1 C8 C8A 108.8(5) . . ?
O1 C8 C8B 106.4(5) . . ?
C8A C8 C8B 113.7(6) . . ?
O1 C8 H8 109.3 . . ?
C8A C8 H8 109.3 . . ?
C8B C8 H8 109.3 . . ?
C8 C8A H8A1 109.5 . . ?
C8 C8A H8A2 109.5 . . ?
H8A1 C8A H8A2 109.5 . . ?
C8 C8A H8A3 109.5 . . ?
H8A1 C8A H8A3 109.5 . . ?
H8A2 C8A H8A3 109.5 . . ?
C8 C8B H8B1 109.5 . . ?
C8 C8B H8B2 109.5 . . ?
H8B1 C8B H8B2 109.5 . . ?
C8 C8B H8B3 109.5 . . ?
H8B1 C8B H8B3 109.5 . . ?
H8B2 C8B H8B3 109.5 . . ?
C10 C9 P1 115.2(3) . . ?
C10 C9 H9A 108.5 . . ?
P1 C9 H9A 108.5 . . ?
C10 C9 H9B 108.5 . . ?
P1 C9 H9B 108.5 . . ?
H9A C9 H9B 107.5 . . ?
C9 C10 C10 112.2(4) . 3_655 ?
C9 C10 H10A 109.2 . . ?
C10 C10 H10A 109.2 3_655 . ?
C9 C10 H10B 109.2 . . ?
C10 C10 H10B 109.2 3_655 . ?
H10A C10 H10B 107.9 . . ?
C12 C11 C16 118.6(4) . . ?
C12 C11 P1 118.0(4) . . ?
C16 C11 P1 123.4(4) . . ?
C11 C12 C13 120.7(5) . . ?
C11 C12 H12 119.7 . . ?
C13 C12 H12 119.7 . . ?
C12 C13 C14 119.7(5) . . ?
C12 C13 H13 120.1 . . ?
C14 C13 H13 120.1 . . ?
C15 C14 C13 120.0(5) . . ?
C15 C14 H14 120.0 . . ?
C13 C14 H14 120.0 . . ?
C14 C15 C16 120.6(5) . . ?
C14 C15 H15 119.7 . . ?
C16 C15 H15 119.7 . . ?
C11 C16 C15 120.3(5) . . ?
C11 C16 H16 119.8 . . ?
C15 C16 H16 119.8 . . ?
C18 C17 C22 118.5(4) . . ?
C18 C17 P1 122.4(3) . . ?
C22 C17 P1 119.0(4) . . ?
C17 C18 C19 120.8(5) . . ?
C17 C18 H18 119.6 . . ?
C19 C18 H18 119.6 . . ?
C20 C19 C18 120.2(6) . . ?
C20 C19 H19 119.9 . . ?
C18 C19 H19 119.9 . . ?
C19 C20 C21 120.0(5) . . ?
C19 C20 H20 120.0 . . ?
C21 C20 H20 120.0 . . ?
C20 C21 C22 119.6(5) . . ?
C20 C21 H21 120.2 . . ?
C22 C21 H21 120.2 . . ?
C21 C22 C17 120.9(5) . . ?
C21 C22 H22 119.6 . . ?
C17 C22 H22 119.6 . . ?

loop_
_geom_bond_atom_site_label_1
_geom_bond_atom_site_label_2
_geom_bond_distance
_geom_bond_site_symmetry_2
_geom_bond_publ_flag
Au P1 2.2589(11) . ?
Au S1 2.3113(12) . ?
S1 C1 1.768(5) . ?
P1 C17 1.819(4) . ?
P1 C11 1.828(4) . ?
P1 C9 1.820(4) . ?
O1 C1 1.362(6) . ?
O1 C8 1.469(6) . ?
N1 C1 1.269(6) . ?
N1 C2 1.415(6) . ?
C2 C3 1.396(7) . ?
C2 C7 1.391(8) . ?
C3 C4 1.365(7) . ?
C3 H3 0.9400 . ?
C4 C5 1.377(8) . ?
C4 H4 0.9400 . ?
C5 C6 1.391(8) . ?
C5 C5' 1.498(7) . ?
C6 C7 1.368(8) . ?
C6 H6 0.9400 . ?
C7 H7 0.9400 . ?
C5' H5'1 0.9700 . ?
C5' H5'2 0.9700 . ?
C5' H5'3 0.9700 . ?
C8 C8A 1.463(8) . ?
C8 C8B 1.502(9) . ?
C8 H8 0.9900 . ?
C8A H8A1 0.9700 . ?
C8A H8A2 0.9700 . ?
C8A H8A3 0.9700 . ?
C8B H8B1 0.9700 . ?
C8B H8B2 0.9700 . ?
C8B H8B3 0.9700 . ?
C9 C10 1.510(6) . ?
C9 H9A 0.9800 . ?
C9 H9B 0.9800 . ?
C10 C10 1.531(8) 3_655 ?
C10 H10A 0.9800 . ?
C10 H10B 0.9800 . ?
C11 C12 1.383(6) . ?
C11 C16 1.381(6) . ?
C12 C13 1.390(7) . ?
C12 H12 0.9400 . ?
C13 C14 1.359(7) . ?
C13 H13 0.9400 . ?
C14 C15 1.374(8) . ?
C14 H14 0.9400 . ?
C15 C16 1.373(7) . ?
C15 H15 0.9400 . ?
C16 H16 0.9400 . ?
C17 C18 1.379(7) . ?
C17 C22 1.388(6) . ?
C18 C19 1.375(8) . ?
C18 H18 0.9400 . ?
C19 C20 1.374(8) . ?
C19 H19 0.9400 . ?
C20 C21 1.379(8) . ?
C20 H20 0.9400 . ?
C21 C22 1.380(7) . ?
C21 H21 0.9400 . ?
C22 H22 0.9400 . ?

loop_
_geom_torsion_atom_site_label_1
_geom_torsion_atom_site_label_2
_geom_torsion_atom_site_label_3
_geom_torsion_atom_site_label_4
_geom_torsion
_geom_torsion_site_symmetry_1
_geom_torsion_site_symmetry_2
_geom_torsion_site_symmetry_3
_geom_torsion_site_symmetry_4
_geom_torsion_publ_flag
P1 Au S1 C1 -60.3(4) . . . . ?
S1 Au P1 C17 63.9(4) . . . . ?
S1 Au P1 C11 -52.5(4) . . . . ?
S1 Au P1 C9 -171.4(3) . . . . ?
C2 N1 C1 O1 -174.8(5) . . . . ?
C2 N1 C1 S1 5.8(8) . . . . ?
C8 O1 C1 N1 -1.0(7) . . . . ?
C8 O1 C1 S1 178.4(4) . . . . ?
Au S1 C1 N1 168.5(5) . . . . ?
Au S1 C1 O1 -10.9(4) . . . . ?
C1 N1 C2 C3 -122.2(6) . . . . ?
C1 N1 C2 C7 64.9(7) . . . . ?
C7 C2 C3 C4 -2.7(7) . . . . ?
N1 C2 C3 C4 -175.9(4) . . . . ?
C2 C3 C4 C5 2.7(8) . . . . ?
C3 C4 C5 C6 0.0(8) . . . . ?
C3 C4 C5 C5' -178.8(5) . . . . ?
C4 C5 C6 C7 -2.6(8) . . . . ?
C5' C5 C6 C7 176.3(5) . . . . ?
C3 C2 C7 C6 0.2(7) . . . . ?
N1 C2 C7 C6 173.2(5) . . . . ?
C5 C6 C7 C2 2.5(8) . . . . ?
C1 O1 C8 C8A -89.8(6) . . . . ?
C1 O1 C8 C8B 147.3(5) . . . . ?
C17 P1 C9 C10 76.6(4) . . . . ?
C11 P1 C9 C10 -172.7(3) . . . . ?
Au P1 C9 C10 -49.2(4) . . . . ?
P1 C9 C10 C10 173.9(4) . . . 3_655 ?
C17 P1 C11 C12 -177.4(4) . . . . ?
C9 P1 C11 C12 69.6(4) . . . . ?
Au P1 C11 C12 -58.0(4) . . . . ?
C17 P1 C11 C16 1.8(4) . . . . ?
C9 P1 C11 C16 -111.2(4) . . . . ?
Au P1 C11 C16 121.2(4) . . . . ?
C16 C11 C12 C13 2.3(7) . . . . ?
P1 C11 C12 C13 -178.5(4) . . . . ?
C11 C12 C13 C14 -2.0(7) . . . . ?
C12 C13 C14 C15 0.0(8) . . . . ?
C13 C14 C15 C16 1.5(8) . . . . ?
C12 C11 C16 C15 -0.7(7) . . . . ?
P1 C11 C16 C15 -179.9(4) . . . . ?
C14 C15 C16 C11 -1.2(8) . . . . ?
C11 P1 C17 C18 -86.2(5) . . . . ?
C9 P1 C17 C18 23.1(5) . . . . ?
Au P1 C17 C18 153.4(4) . . . . ?
C11 P1 C17 C22 92.4(4) . . . . ?
C9 P1 C17 C22 -158.4(4) . . . . ?
Au P1 C17 C22 -28.1(4) . . . . ?
C22 C17 C18 C19 -0.7(9) . . . . ?
P1 C17 C18 C19 177.8(5) . . . . ?
C17 C18 C19 C20 0.8(11) . . . . ?
C18 C19 C20 C21 -1.7(11) . . . . ?
C19 C20 C21 C22 2.6(10) . . . . ?
C20 C21 C22 C17 -2.5(9) . . . . ?
C18 C17 C22 C21 1.5(8) . . . . ?
P1 C17 C22 C21 -177.0(4) . . . . ?
